data_7160135
loop_
_publ_author_name
'Barranco, Stefano'
'Pagnanini, Alessio'
'Cuccu, Federico'
'Caboni, Pierluigi'
'Guillot, R&#xe9;gis'
'Aitken, David J.'
'Frongia, Angelo'

_publ_section_title
;
 Substrate-dependent regiodivergence in [3 + 2] annulation reactions of
 2-(phenacylethylidene)cyclobutanones with thioureas.
;
_journal_issue 39
_journal_name_full 'Organic &amp; biomolecular chemistry'
_journal_page_first 8048
_journal_page_last 8053
_journal_paper_doi 10.1039/d4ob01103a
_journal_volume 22
_journal_year 2024
_chemical_formula_moiety 'C16 H20 N2 O2 S'
_chemical_formula_sum 'C16 H20 N2 O2 S'
_chemical_formula_weight 304.40
_space_group_crystal_system orthorhombic
_space_group_IT_number 61
_space_group_name_Hall '-P 2ac 2ab'
_space_group_name_H-M_alt 'P b c a'
_atom_sites_solution_hydrogens mixed
_atom_sites_solution_primary difmap
_audit_creation_method SHELXL-2019/3
_audit_update_record
;
2024-06-10 deposited with the CCDC.	2024-09-06 downloaded from the CCDC.
;
_cell_angle_alpha 90
_cell_angle_beta 90
_cell_angle_gamma 90
_cell_formula_units_Z 8
_cell_length_a 11.5953(2)
_cell_length_b 11.3000(2)
_cell_length_c 24.7099(4)
_cell_measurement_reflns_used 9933
_cell_measurement_temperature 200(1)
_cell_measurement_theta_max 65.04
_cell_measurement_theta_min 5.23
_cell_volume 3237.66(10)
_computing_cell_refinement 'Bruker SAINT'
_computing_data_collection 'Bruker APEX4'
_computing_data_reduction 'Bruker SAINT'
_computing_structure_refinement 'SHELXL-2019/2 (Sheldrick, 2019)'
_computing_structure_solution 'SHELXS-97 (Sheldrick 2008)'
_diffrn_ambient_temperature 200(1)
_diffrn_measured_fraction_theta_full 0.992
_diffrn_measured_fraction_theta_max 0.992
_diffrn_measurement_device_type 'Bruker VENTURE PHOTON III c7'
_diffrn_measurement_method '\f and \w scans'
_diffrn_radiation_type CuK\a
_diffrn_radiation_wavelength 1.54178
_diffrn_reflns_av_R_equivalents 0.0389
_diffrn_reflns_av_unetI/netI 0.0218
_diffrn_reflns_Laue_measured_fraction_full 0.992
_diffrn_reflns_Laue_measured_fraction_max 0.992
_diffrn_reflns_limit_h_max 13
_diffrn_reflns_limit_h_min -13
_diffrn_reflns_limit_k_max 12
_diffrn_reflns_limit_k_min -13
_diffrn_reflns_limit_l_max 29
_diffrn_reflns_limit_l_min -27
_diffrn_reflns_number 23306
_diffrn_reflns_point_group_measured_fraction_full 0.992
_diffrn_reflns_point_group_measured_fraction_max 0.992
_diffrn_reflns_theta_full 65.077
_diffrn_reflns_theta_max 65.076
_diffrn_reflns_theta_min 5.231
_exptl_absorpt_coefficient_mu 1.822
_exptl_absorpt_correction_T_max 0.9526
_exptl_absorpt_correction_T_min 0.8921
_exptl_absorpt_correction_type multi-scan
_exptl_absorpt_process_details 'Bruker APEX4'
_exptl_crystal_colour colourless
_exptl_crystal_density_diffrn 1.249
_exptl_crystal_description plate
_exptl_crystal_F_000 1296
_exptl_crystal_size_max 0.150
_exptl_crystal_size_mid 0.130
_exptl_crystal_size_min 0.040
_refine_diff_density_max 0.225
_refine_diff_density_min -0.198
_refine_diff_density_rms 0.038
_refine_ls_extinction_method none
_refine_ls_goodness_of_fit_ref 1.040
_refine_ls_hydrogen_treatment mixed
_refine_ls_matrix_type full
_refine_ls_number_parameters 197
_refine_ls_number_reflns 2731
_refine_ls_number_restraints 0
_refine_ls_restrained_S_all 1.040
_refine_ls_R_factor_all 0.0377
_refine_ls_R_factor_gt 0.0324
_refine_ls_shift/su_max 0.001
_refine_ls_shift/su_mean 0.000
_refine_ls_structure_factor_coef Fsqd
_refine_ls_weighting_details 'w=1/[\s^2^(Fo^2^)+(0.0438P)^2^+1.2710P] where P=(Fo^2^+2Fc^2^)/3'
_refine_ls_weighting_scheme calc
_refine_ls_wR_factor_gt 0.0835
_refine_ls_wR_factor_ref 0.0859
_reflns_Friedel_coverage 0.000
_reflns_number_gt 2453
_reflns_number_total 2731
_reflns_threshold_expression 'I > 2\s(I)'
_cod_data_source_file d4ob01103a2.cif
_cod_data_source_block 5o
_cod_depositor_comments 'Adding full bibliography for 7160135--7160138.cif.'
_cod_database_code 7160135
_shelx_space_group_comment
;
The symmetry employed for this shelxl refinement is uniquely defined
by the following loop, which should always be used as a source of
symmetry information in preference to the above space-group names.
They are only intended as comments.
;
_shelx_estimated_absorpt_t_min 0.776
_shelx_estimated_absorpt_t_max 0.932

loop_
_space_group_symop_operation_xyz
'x, y, z'
'-x+1/2, -y, z+1/2'
'-x, y+1/2, -z+1/2'
'x+1/2, -y+1/2, -z'
'-x, -y, -z'
'x-1/2, y, -z-1/2'
'x, -y-1/2, z-1/2'
'-x-1/2, y-1/2, z'

loop_
_atom_site_label
_atom_site_type_symbol
_atom_site_fract_x
_atom_site_fract_y
_atom_site_fract_z
_atom_site_U_iso_or_equiv
_atom_site_adp_type
_atom_site_occupancy
_atom_site_site_symmetry_order
_atom_site_calc_flag
_atom_site_refinement_flags_posn
_atom_site_refinement_flags_adp
_atom_site_refinement_flags_occupancy
_atom_site_disorder_assembly
_atom_site_disorder_group
C1 C 0.65335(14) 0.75106(16) 0.68721(6) 0.0390(4) Uani 1 1 d . . . . .
C2 C 0.58380(16) 0.7042(2) 0.72772(7) 0.0519(5) Uani 1 1 d . . . . .
H2 H 0.559054 0.624171 0.725683 0.062 Uiso 1 1 calc R U . . .
C3 C 0.55051(19) 0.7742(3) 0.77111(8) 0.0710(7) Uani 1 1 d . . . . .
H3 H 0.501885 0.742114 0.798349 0.085 Uiso 1 1 calc R U . . .
C4 C 0.5870(3) 0.8890(3) 0.77505(9) 0.0841(9) Uani 1 1 d . . . . .
H4 H 0.563651 0.936523 0.804813 0.101 Uiso 1 1 calc R U . . .
C5 C 0.6567(3) 0.9347(2) 0.73632(9) 0.0834(8) Uani 1 1 d . . . . .
H5 H 0.682870 1.014053 0.739375 0.100 Uiso 1 1 calc R U . . .
C6 C 0.6902(2) 0.86688(19) 0.69225(8) 0.0587(5) Uani 1 1 d . . . . .
H6 H 0.738848 0.900264 0.665340 0.070 Uiso 1 1 calc R U . . .
C7 C 0.68197(13) 0.67756(15) 0.63896(6) 0.0329(4) Uani 1 1 d . . . . .
C8 C 0.73950(13) 0.73733(14) 0.59128(6) 0.0317(3) Uani 1 1 d . . . . .
H8A H 0.694802 0.808933 0.581639 0.038 Uiso 1 1 calc R U . . .
H8B H 0.817603 0.763263 0.602296 0.038 Uiso 1 1 calc R U . . .
C9 C 0.74994(12) 0.65961(12) 0.54168(6) 0.0263(3) Uani 1 1 d . . . . .
C10 C 0.81305(12) 0.71724(13) 0.49266(6) 0.0266(3) Uani 1 1 d . . . . .
C11 C 0.63860(11) 0.63546(12) 0.46493(6) 0.0243(3) Uani 1 1 d . . . . .
C12 C 0.84470(13) 0.56236(14) 0.54254(7) 0.0363(4) Uani 1 1 d . . . . .
H12A H 0.882614 0.553153 0.578190 0.044 Uiso 1 1 calc R U . . .
H12B H 0.818159 0.484927 0.528532 0.044 Uiso 1 1 calc R U . . .
C13 C 0.91682(13) 0.63390(14) 0.50137(7) 0.0379(4) Uani 1 1 d . . . . .
H13A H 0.984891 0.673374 0.517465 0.046 Uiso 1 1 calc R U . . .
H13B H 0.938616 0.588344 0.468713 0.046 Uiso 1 1 calc R U . . .
C14 C 0.75275(15) 0.72880(18) 0.39148(6) 0.0447(5) Uani 1 1 d . . . . .
H14 H 0.707216 0.675149 0.367409 0.054 Uiso 1 1 calc R U . . .
C15 C 0.7048(2) 0.85344(19) 0.38396(8) 0.0617(6) Uani 1 1 d . . . . .
H15A H 0.706590 0.874388 0.345488 0.093 Uiso 1 1 calc R U . . .
H15B H 0.751890 0.909752 0.404489 0.093 Uiso 1 1 calc R U . . .
H15C H 0.625081 0.856243 0.397089 0.093 Uiso 1 1 calc R U . . .
C16 C 0.87828(18) 0.7193(3) 0.37415(9) 0.0756(8) Uani 1 1 d . . . . .
H16A H 0.885739 0.743735 0.336264 0.113 Uiso 1 1 calc R U . . .
H16B H 0.904221 0.637148 0.378018 0.113 Uiso 1 1 calc R U . . .
H16C H 0.925766 0.770731 0.397004 0.113 Uiso 1 1 calc R U . . .
N1 N 0.73702(10) 0.68613(11) 0.44758(5) 0.0291(3) Uani 1 1 d . . . . .
N2 N 0.63927(10) 0.62573(11) 0.51895(5) 0.0256(3) Uani 1 1 d . . . . .
O1 O 0.65682(11) 0.57314(11) 0.63700(5) 0.0459(3) Uani 1 1 d . . . . .
O2 O 0.83077(9) 0.83910(9) 0.49132(4) 0.0297(3) Uani 1 1 d . . . . .
H200 H 0.885735 0.856828 0.511929 0.045 Uiso 1 1 calc R U . . .
S1 S 0.52850(3) 0.59108(3) 0.42465(2) 0.02731(13) Uani 1 1 d . . . . .
H20 H 0.5933(14) 0.5806(15) 0.5356(7) 0.030(4) Uiso 1 1 d . . . . .

loop_
_atom_site_aniso_label
_atom_site_aniso_U_11
_atom_site_aniso_U_22
_atom_site_aniso_U_33
_atom_site_aniso_U_23
_atom_site_aniso_U_13
_atom_site_aniso_U_12
C1 0.0367(8) 0.0523(11) 0.0278(8) 0.0064(7) -0.0033(6) 0.0037(8)
C2 0.0427(10) 0.0757(14) 0.0373(10) 0.0152(9) -0.0011(8) 0.0013(9)
C3 0.0592(13) 0.124(2) 0.0302(10) 0.0176(13) 0.0098(9) 0.0263(14)
C4 0.121(2) 0.098(2) 0.0334(11) -0.0020(13) 0.0048(13) 0.0444(18)
C5 0.141(3) 0.0687(15) 0.0401(12) -0.0113(11) 0.0090(14) 0.0130(16)
C6 0.0874(15) 0.0530(12) 0.0358(10) -0.0055(9) 0.0079(10) -0.0039(11)
C7 0.0277(8) 0.0376(9) 0.0335(8) 0.0069(7) -0.0075(6) -0.0034(6)
C8 0.0346(8) 0.0300(8) 0.0304(8) -0.0002(6) -0.0003(6) -0.0051(6)
C9 0.0231(7) 0.0235(7) 0.0322(8) 0.0003(6) -0.0016(6) -0.0012(6)
C10 0.0233(7) 0.0233(7) 0.0331(8) -0.0025(6) 0.0016(6) -0.0033(6)
C11 0.0212(7) 0.0208(7) 0.0309(8) -0.0016(6) 0.0041(5) 0.0009(5)
C12 0.0301(8) 0.0294(8) 0.0493(10) 0.0017(7) -0.0076(7) 0.0036(7)
C13 0.0231(7) 0.0307(8) 0.0599(11) -0.0050(8) 0.0024(7) 0.0002(7)
C14 0.0436(9) 0.0631(12) 0.0274(8) -0.0044(8) 0.0093(7) -0.0262(9)
C15 0.0779(14) 0.0653(14) 0.0418(11) 0.0201(10) -0.0138(10) -0.0300(12)
C16 0.0543(13) 0.125(2) 0.0479(12) -0.0125(13) 0.0259(10) -0.0356(13)
N1 0.0251(6) 0.0340(7) 0.0283(6) -0.0045(5) 0.0049(5) -0.0091(5)
N2 0.0217(6) 0.0276(6) 0.0276(7) 0.0034(5) 0.0014(5) -0.0050(5)
O1 0.0544(7) 0.0391(7) 0.0442(7) 0.0100(5) -0.0044(6) -0.0135(6)
O2 0.0280(5) 0.0250(6) 0.0362(6) 0.0002(4) -0.0029(4) -0.0058(4)
S1 0.0227(2) 0.0324(2) 0.0269(2) -0.00086(14) 0.00153(13) -0.00466(14)

loop_
_atom_type_symbol
_atom_type_description
_atom_type_scat_dispersion_real
_atom_type_scat_dispersion_imag
_atom_type_scat_source
C C 0.0181 0.0096 'International Tables Vol C Tables 4.2.6.8 and 6.1.1.4'
H H 0.0000 0.0000 'International Tables Vol C Tables 4.2.6.8 and 6.1.1.4'
N N 0.0311 0.0189 'International Tables Vol C Tables 4.2.6.8 and 6.1.1.4'
O O 0.0492 0.0322 'International Tables Vol C Tables 4.2.6.8 and 6.1.1.4'
S S 0.3331 0.5567 'International Tables Vol C Tables 4.2.6.8 and 6.1.1.4'

loop_
_geom_angle_atom_site_label_1
_geom_angle_atom_site_label_2
_geom_angle_atom_site_label_3
_geom_angle
_geom_angle_site_symmetry_1
_geom_angle_site_symmetry_3
_geom_angle_publ_flag
C6 C1 C2 118.38(18) . . ?
C6 C1 C7 122.05(16) . . ?
C2 C1 C7 119.53(17) . . ?
C3 C2 C1 120.0(2) . . ?
C4 C3 C2 120.6(2) . . ?
C5 C4 C3 119.7(2) . . ?
C4 C5 C6 120.8(3) . . ?
C1 C6 C5 120.5(2) . . ?
O1 C7 C1 121.27(15) . . ?
O1 C7 C8 120.50(15) . . ?
C1 C7 C8 118.19(14) . . ?
C9 C8 C7 114.02(13) . . ?
N2 C9 C8 113.32(12) . . ?
N2 C9 C12 116.33(12) . . ?
C8 C9 C12 117.13(13) . . ?
N2 C9 C10 102.98(11) . . ?
C8 C9 C10 115.14(12) . . ?
C12 C9 C10 88.52(11) . . ?
O2 C10 N1 107.96(12) . . ?
O2 C10 C13 119.46(12) . . ?
N1 C10 C13 115.43(12) . . ?
O2 C10 C9 120.07(12) . . ?
N1 C10 C9 102.03(11) . . ?
C13 C10 C9 90.15(11) . . ?
N2 C11 N1 110.31(12) . . ?
N2 C11 S1 124.43(11) . . ?
N1 C11 S1 125.25(11) . . ?
C13 C12 C9 90.21(11) . . ?
C10 C13 C12 89.38(11) . . ?
N1 C14 C16 111.03(16) . . ?
N1 C14 C15 111.72(15) . . ?
C16 C14 C15 112.33(18) . . ?
C11 N1 C10 111.74(12) . . ?
C11 N1 C14 122.78(12) . . ?
C10 N1 C14 124.11(12) . . ?
C11 N2 C9 111.66(12) . . ?

loop_
_geom_bond_atom_site_label_1
_geom_bond_atom_site_label_2
_geom_bond_distance
_geom_bond_site_symmetry_2
_geom_bond_publ_flag
C1 C6 1.382(3) . ?
C1 C2 1.390(2) . ?
C1 C7 1.490(2) . ?
C2 C3 1.387(3) . ?
C3 C4 1.369(4) . ?
C4 C5 1.354(4) . ?
C5 C6 1.387(3) . ?
C7 O1 1.216(2) . ?
C7 C8 1.513(2) . ?
C8 C9 1.513(2) . ?
C9 N2 1.4522(18) . ?
C9 C12 1.554(2) . ?
C9 C10 1.558(2) . ?
C10 O2 1.3926(17) . ?
C10 N1 1.4634(18) . ?
C10 C13 1.543(2) . ?
C11 N2 1.3392(19) . ?
C11 N1 1.3469(18) . ?
C11 S1 1.6947(14) . ?
C12 C13 1.545(2) . ?
C14 N1 1.479(2) . ?
C14 C16 1.521(3) . ?
C14 C15 1.526(3) . ?
